data_7109881
loop_
_publ_author_name
'Raghavender Medishetty'
'Terence Teck Sheng Yap'
'Lip Lin Koh'
'Jagadese J. Vittal'

_publ_section_title
;
 Thermally reversible single-crystal to single-crystal transformation of
 mononuclear to dinuclear Zn(II) complexes by [2+2] cycloaddition reaction
;
_journal_name_full Chem.Commun.
_journal_page_first 9567
_journal_paper_doi 10.1039/c3cc45706k
_journal_volume 49
_journal_year 2013
_chemical_formula_sum 'C52 H40 Br4 F4 N4 Zn2'
_chemical_formula_weight 1247.26
_chemical_name_systematic
; 
 ? 
;
_space_group_IT_number 14
_symmetry_cell_setting monoclinic
_symmetry_space_group_name_Hall '-P 2yn'
_symmetry_space_group_name_H-M 'P 1 21/n 1'
_atom_sites_solution_hydrogens geom
_atom_sites_solution_primary direct
_atom_sites_solution_secondary difmap
_audit_creation_method SHELXL-97
_cell_angle_alpha 90.00
_cell_angle_beta 92.175(4)
_cell_angle_gamma 90.00
_cell_formula_units_Z 2
_cell_length_a 9.6691(15)
_cell_length_b 13.252(2)
_cell_length_c 19.137(3)
_cell_measurement_reflns_used 643
_cell_measurement_temperature 100(2)
_cell_measurement_theta_max 19.63
_cell_measurement_theta_min 2.63
_cell_volume 2450.4(7)
_computing_cell_refinement 'Bruker SMART'
_computing_data_collection 'Bruker SMART'
_computing_data_reduction 'Bruker SAINT'
_computing_molecular_graphics 'Bruker SHELXTL'
_computing_publication_material 'Bruker SHELXTL'
_computing_structure_refinement 'SHELXL-97 (Sheldrick, 1997)'
_computing_structure_solution 'SHELXS-97 (Sheldrick, 1990)'
_diffrn_ambient_temperature 100(2)
_diffrn_measured_fraction_theta_full 0.999
_diffrn_measured_fraction_theta_max 0.999
_diffrn_measurement_device_type 'CCD area detector'
_diffrn_measurement_method 'phi and omega scans'
_diffrn_radiation_monochromator graphite
_diffrn_radiation_source 'fine-focus sealed tube'
_diffrn_radiation_type MoK\a
_diffrn_radiation_wavelength 0.71073
_diffrn_reflns_av_R_equivalents 0.1052
_diffrn_reflns_av_sigmaI/netI 0.1315
_diffrn_reflns_limit_h_max 9
_diffrn_reflns_limit_h_min -12
_diffrn_reflns_limit_k_max 17
_diffrn_reflns_limit_k_min -14
_diffrn_reflns_limit_l_max 24
_diffrn_reflns_limit_l_min -24
_diffrn_reflns_number 16947
_diffrn_reflns_theta_full 27.50
_diffrn_reflns_theta_max 27.50
_diffrn_reflns_theta_min 1.87
_exptl_absorpt_coefficient_mu 4.295
_exptl_absorpt_correction_T_max 0.5119
_exptl_absorpt_correction_T_min 0.2656
_exptl_absorpt_correction_type multi-scan
_exptl_absorpt_process_details 'Sadabs, (Sheldrick 2001)'
_exptl_crystal_colour Colourless
_exptl_crystal_density_diffrn 1.690
_exptl_crystal_density_meas ?
_exptl_crystal_density_method 'not measured'
_exptl_crystal_description Block
_exptl_crystal_F_000 1232
_exptl_crystal_size_max 0.42
_exptl_crystal_size_mid 0.20
_exptl_crystal_size_min 0.18
_refine_diff_density_max 1.074
_refine_diff_density_min -0.630
_refine_diff_density_rms 0.177
_refine_ls_extinction_method none
_refine_ls_goodness_of_fit_ref 0.943
_refine_ls_hydrogen_treatment constr
_refine_ls_matrix_type full
_refine_ls_number_parameters 396
_refine_ls_number_reflns 5626
_refine_ls_number_restraints 554
_refine_ls_restrained_S_all 0.925
_refine_ls_R_factor_all 0.1483
_refine_ls_R_factor_gt 0.0632
_refine_ls_shift/su_max 0.001
_refine_ls_shift/su_mean 0.000
_refine_ls_structure_factor_coef Fsqd
_refine_ls_weighting_details 'calc w=1/[\s^2^(Fo^2^)+(0.0943P)^2^+0.0000P] where P=(Fo^2^+2Fc^2^)/3'
_refine_ls_weighting_scheme calc
_refine_ls_wR_factor_gt 0.1478
_refine_ls_wR_factor_ref 0.1857
_reflns_number_gt 2829
_reflns_number_total 5626
_reflns_threshold_expression >2sigma(I)
_cod_data_source_file c3cc45706k.txt
_cod_data_source_block compound_5
_cod_depositor_comments
;
The following automatic conversions were performed:

'_exptl_crystal_density_meas' value 'Not measured' was changed to '?'
- the value is perceived as not measured.

Automatic conversion script
Id: cif_fix_values 3008 2015-01-20 13:52:24Z robertas 
;
_cod_original_sg_symbol_H-M P2(1)/n
_cod_database_code 7109881

loop_
_symmetry_equiv_pos_as_xyz
'x, y, z'
'-x+1/2, y+1/2, -z+1/2'
'-x, -y, -z'
'x-1/2, -y-1/2, z-1/2'

loop_
_atom_site_label
_atom_site_type_symbol
_atom_site_fract_x
_atom_site_fract_y
_atom_site_fract_z
_atom_site_U_iso_or_equiv
_atom_site_adp_type
_atom_site_occupancy
_atom_site_symmetry_multiplicity
_atom_site_calc_flag
_atom_site_refinement_flags
_atom_site_disorder_assembly
_atom_site_disorder_group
Zn1 Zn 0.55567(8) 0.35400(7) 0.71352(4) 0.0304(2) Uani 1 1 d . . .
Br1 Br 0.48117(9) 0.19210(6) 0.74270(5) 0.0472(3) Uani 1 1 d . B .
Br2 Br 0.75063(8) 0.36529(7) 0.64216(4) 0.0407(2) Uani 1 1 d . B .
F2 F 0.6926(6) 0.7570(5) 1.0878(3) 0.043(2) Uani 0.723(11) 1 d PD A 1
F2A F 1.0015(19) 0.4880(13) 1.1105(9) 0.062(7) Uani 0.277(11) 1 d PD A 2
F1 F -0.2820(8) 0.6126(6) 0.6187(5) 0.072(3) Uani 0.674(6) 1 d PD B 3
N1 N 0.4052(8) 0.4458(11) 0.6658(5) 0.0305(18) Uani 0.674(6) 1 d PGDU B 3
C1 C 0.4416(5) 0.4873(11) 0.6023(5) 0.031(2) Uani 0.674(6) 1 d PGDU B 3
H1 H 0.5358 0.4883 0.5900 0.037 Uiso 0.674(6) 1 calc PR B 3
C2 C 0.3401(5) 0.5272(8) 0.5570(3) 0.0250(19) Uani 0.674(6) 1 d PGDU B 3
H2 H 0.3650 0.5556 0.5136 0.030 Uiso 0.674(6) 1 calc PR B 3
C3 C 0.2022(5) 0.5256(6) 0.5750(3) 0.0213(18) Uani 0.674(6) 1 d PGDU B 3
C4 C 0.1658(6) 0.4841(7) 0.6385(3) 0.025(2) Uani 0.674(6) 1 d PGDU B 3
H4 H 0.0716 0.4831 0.6508 0.030 Uiso 0.674(6) 1 calc PR B 3
C5 C 0.2673(8) 0.4442(9) 0.6838(4) 0.0290(19) Uani 0.674(6) 1 d PGDU B 3
H5 H 0.2424 0.4158 0.7272 0.035 Uiso 0.674(6) 1 calc PR B 3
C6 C 0.0899(8) 0.5457(7) 0.5179(4) 0.0198(17) Uani 0.674(6) 1 d PDU . 3
H6 H 0.1132 0.6078 0.4910 0.024 Uiso 0.674(6) 1 calc PR B 3
C7 C -0.0636(8) 0.5462(6) 0.5343(4) 0.0190(17) Uani 0.674(6) 1 d PDU . 3
H7 H -0.0750 0.5231 0.5835 0.023 Uiso 0.674(6) 1 calc PR B 3
C8 C -0.1494(7) 0.6424(6) 0.5207(4) 0.0307(19) Uani 0.674(6) 1 d PGDU B 3
C9 C -0.2638(8) 0.6606(7) 0.5608(4) 0.036(2) Uani 0.674(6) 1 d PGDU B 3
C10 C -0.3606(8) 0.7330(8) 0.5396(5) 0.046(2) Uani 0.674(6) 1 d PGDU B 3
H10 H -0.4388 0.7454 0.5670 0.056 Uiso 0.674(6) 1 calc PR B 3
C11 C -0.3430(10) 0.7872(8) 0.4784(5) 0.049(2) Uani 0.674(6) 1 d PGDU B 3
H11 H -0.4092 0.8367 0.4640 0.059 Uiso 0.674(6) 1 calc PR B 3
C12 C -0.2287(10) 0.7691(8) 0.4384(5) 0.043(2) Uani 0.674(6) 1 d PGDU B 3
H12 H -0.2167 0.8062 0.3966 0.052 Uiso 0.674(6) 1 calc PR B 3
C13 C -0.1319(8) 0.6967(7) 0.4596(4) 0.036(2) Uani 0.674(6) 1 d PGDU B 3
H13 H -0.0537 0.6843 0.4322 0.043 Uiso 0.674(6) 1 calc PR B 3
F1A F -0.0488(12) 0.7120(11) 0.4057(7) 0.048(3) Uani 0.326(6) 1 d PDU B 4
N1A N 0.4143(15) 0.442(2) 0.6610(11) 0.030(2) Uani 0.326(6) 1 d PGDU B 4
C1A C 0.4130(11) 0.485(2) 0.5947(10) 0.030(2) Uani 0.326(6) 1 d PGDU B 4
H1A H 0.4969 0.4919 0.5709 0.036 Uiso 0.326(6) 1 calc PR B 4
C2A C 0.2889(13) 0.5173(17) 0.5633(7) 0.026(3) Uani 0.326(6) 1 d PGDU B 4
H2A H 0.2880 0.5467 0.5181 0.031 Uiso 0.326(6) 1 calc PR B 4
C3A C 0.1662(11) 0.5068(14) 0.5982(6) 0.026(3) Uani 0.326(6) 1 d PGDU B 4
C4A C 0.1675(14) 0.4637(15) 0.6644(6) 0.029(3) Uani 0.326(6) 1 d PGDU B 4
H4A H 0.0836 0.4566 0.6882 0.034 Uiso 0.326(6) 1 calc PR B 4
C5A C 0.2916(18) 0.431(2) 0.6958(8) 0.031(3) Uani 0.326(6) 1 d PGDU B 4
H5A H 0.2925 0.4017 0.7411 0.037 Uiso 0.326(6) 1 calc PR B 4
C6A C 0.0286(15) 0.5073(14) 0.5559(8) 0.030(3) Uani 0.326(6) 1 d PDU . 4
H6A H -0.0486 0.5070 0.5892 0.036 Uiso 0.326(6) 1 calc PR B 4
C7A C -0.0038(19) 0.5845(13) 0.4997(9) 0.032(2) Uani 0.326(6) 1 d PDU . 4
H7A H 0.0834 0.6207 0.4886 0.038 Uiso 0.326(6) 1 calc PR B 4
C8A C -0.1219(16) 0.6609(14) 0.5023(8) 0.037(3) Uani 0.326(6) 1 d PGDU B 4
C9A C -0.2145(18) 0.6569(16) 0.5560(8) 0.039(3) Uani 0.326(6) 1 d PGDU B 4
H9A H -0.1960 0.6145 0.5953 0.047 Uiso 0.326(6) 1 calc PR B 4
C10A C -0.3343(18) 0.7150(19) 0.5523(10) 0.044(3) Uani 0.326(6) 1 d PGDU B 4
H10B H -0.3976 0.7123 0.5891 0.053 Uiso 0.326(6) 1 calc PR B 4
C11A C -0.3614(18) 0.7772(19) 0.4949(12) 0.044(3) Uani 0.326(6) 1 d PGDU B 4
H11B H -0.4432 0.8169 0.4924 0.053 Uiso 0.326(6) 1 calc PR B 4
C12A C -0.269(2) 0.7812(17) 0.4412(10) 0.043(3) Uani 0.326(6) 1 d PGDU B 4
H12B H -0.2873 0.8236 0.4019 0.051 Uiso 0.326(6) 1 calc PR B 4
C13A C -0.1490(18) 0.7230(15) 0.4449(9) 0.040(3) Uani 0.326(6) 1 d PGDU B 4
N2 N 0.5974(6) 0.4347(4) 0.8011(3) 0.0349(15) Uani 1 1 d D B .
C14 C 0.6500(9) 0.5301(5) 0.7963(4) 0.045(2) Uani 1 1 d D . .
H14 H 0.6621 0.5576 0.7511 0.054 Uiso 1 1 calc R B .
C15 C 0.6855(9) 0.5873(7) 0.8527(4) 0.048(2) Uani 1 1 d . B .
H15 H 0.7197 0.6538 0.8464 0.058 Uiso 1 1 calc R . .
C16 C 0.6723(8) 0.5493(6) 0.9200(4) 0.041(2) Uani 1 1 d . . .
C17 C 0.6164(8) 0.4518(6) 0.9249(4) 0.041(2) Uani 1 1 d . B .
H17 H 0.6032 0.4230 0.9696 0.050 Uiso 1 1 calc R . .
C18 C 0.5813(8) 0.3986(6) 0.8668(3) 0.0374(19) Uani 1 1 d D . .
H18 H 0.5436 0.3330 0.8720 0.045 Uiso 1 1 calc R B .
C19 C 0.7248(8) 0.6064(6) 0.9812(4) 0.041(2) Uani 1 1 d . B .
H19 H 0.7206 0.6780 0.9789 0.049 Uiso 1 1 calc R . .
C20 C 0.7776(8) 0.5653(6) 1.0393(4) 0.041(2) Uani 1 1 d . . .
H20 H 0.7755 0.4937 1.0413 0.049 Uiso 1 1 calc R B .
C21 C 0.8370(7) 0.6149(5) 1.0992(4) 0.0338(18) Uani 1 1 d D A .
C22 C 0.7956(7) 0.7106(5) 1.1229(4) 0.0353(18) Uani 1 1 d D . .
H22A H 0.7212 0.7436 1.0983 0.042 Uiso 0.277(11) 1 calc PR A 2
C23 C 0.8586(7) 0.7596(6) 1.1808(3) 0.0380(19) Uani 1 1 d D A .
H23 H 0.8282 0.8247 1.1944 0.046 Uiso 1 1 calc R . .
C24 C 0.9675(7) 0.7112(6) 1.2186(4) 0.043(2) Uani 1 1 d D . .
H24 H 1.0128 0.7435 1.2575 0.051 Uiso 1 1 calc R A .
C25 C 1.0079(8) 0.6139(6) 1.1977(4) 0.044(2) Uani 1 1 d D A .
H25 H 1.0791 0.5798 1.2238 0.053 Uiso 1 1 calc R . .
C26 C 0.9449(8) 0.5662(6) 1.1387(4) 0.048(2) Uani 1 1 d D . .
H26 H 0.9749 0.5009 1.1254 0.058 Uiso 0.723(11) 1 calc PR A 1

loop_
_atom_site_aniso_label
_atom_site_aniso_U_11
_atom_site_aniso_U_22
_atom_site_aniso_U_33
_atom_site_aniso_U_23
_atom_site_aniso_U_13
_atom_site_aniso_U_12
Zn1 0.0301(5) 0.0328(5) 0.0277(4) 0.0034(4) -0.0058(3) -0.0007(4)
Br1 0.0537(6) 0.0337(5) 0.0544(5) 0.0063(4) 0.0055(4) -0.0038(4)
Br2 0.0315(4) 0.0541(5) 0.0362(4) 0.0100(4) -0.0019(3) -0.0002(4)
F2 0.046(4) 0.040(4) 0.043(4) 0.003(3) -0.016(3) -0.002(3)
F2A 0.069(13) 0.058(13) 0.056(12) -0.028(10) -0.033(9) 0.035(10)
F1 0.066(6) 0.066(6) 0.084(6) -0.010(5) 0.018(5) -0.003(4)
N1 0.030(3) 0.028(4) 0.032(3) -0.008(3) -0.007(3) 0.005(3)
C1 0.027(4) 0.032(4) 0.033(4) -0.001(3) -0.017(3) 0.002(4)
C2 0.017(4) 0.031(4) 0.026(4) 0.001(3) -0.009(3) -0.004(4)
C3 0.021(4) 0.027(4) 0.016(4) -0.001(3) 0.001(3) 0.002(3)
C4 0.028(4) 0.027(4) 0.019(4) 0.002(4) -0.007(4) 0.006(4)
C5 0.026(4) 0.029(4) 0.031(4) 0.002(3) -0.009(3) 0.010(4)
C6 0.021(4) 0.020(4) 0.018(4) 0.000(3) -0.001(3) -0.001(3)
C7 0.017(4) 0.024(4) 0.016(4) -0.002(3) 0.003(3) 0.003(3)
C8 0.029(4) 0.027(4) 0.035(4) -0.006(3) -0.006(3) 0.005(3)
C9 0.026(5) 0.033(4) 0.048(4) -0.007(4) -0.003(4) 0.006(4)
C10 0.038(5) 0.034(5) 0.066(5) -0.004(4) -0.002(4) 0.015(4)
C11 0.048(5) 0.038(5) 0.062(5) -0.004(4) -0.012(4) 0.017(4)
C12 0.047(5) 0.031(5) 0.051(5) -0.002(4) -0.013(4) 0.016(4)
C13 0.039(4) 0.028(5) 0.039(4) -0.003(4) -0.014(4) 0.011(4)
F1A 0.018(6) 0.063(8) 0.063(8) -0.037(7) 0.002(5) 0.002(6)
N1A 0.027(4) 0.029(5) 0.033(4) -0.008(4) -0.008(4) 0.007(4)
C1A 0.022(5) 0.032(5) 0.035(4) -0.004(4) -0.011(4) 0.001(5)
C2A 0.022(5) 0.030(5) 0.025(5) -0.001(4) -0.007(4) 0.007(5)
C3A 0.024(4) 0.025(5) 0.027(5) -0.003(5) -0.008(4) 0.002(5)
C4A 0.029(5) 0.030(6) 0.026(5) -0.002(5) -0.016(5) 0.009(5)
C5A 0.023(5) 0.034(5) 0.035(5) -0.007(5) -0.013(4) 0.009(5)
C6A 0.028(5) 0.032(5) 0.029(5) -0.004(5) -0.007(5) -0.001(5)
C7A 0.032(5) 0.029(5) 0.033(5) -0.005(4) -0.006(4) 0.001(4)
C8A 0.036(5) 0.032(5) 0.042(5) -0.014(4) -0.008(4) 0.008(4)
C9A 0.036(6) 0.034(5) 0.048(5) -0.007(5) -0.007(5) 0.005(5)
C10A 0.038(6) 0.038(6) 0.056(6) -0.002(5) -0.007(5) 0.007(5)
C11A 0.039(5) 0.035(6) 0.058(6) -0.002(5) -0.005(5) 0.011(5)
C12A 0.039(6) 0.034(5) 0.055(6) -0.005(5) -0.005(5) 0.016(5)
C13A 0.037(5) 0.033(6) 0.049(5) -0.010(5) -0.006(5) 0.015(5)
N2 0.041(4) 0.036(4) 0.028(3) 0.007(3) -0.009(3) 0.001(3)
C14 0.066(6) 0.040(5) 0.029(4) 0.006(4) -0.014(4) -0.003(4)
C15 0.064(6) 0.040(5) 0.040(5) 0.006(4) -0.010(4) -0.003(4)
C16 0.044(5) 0.050(5) 0.029(4) 0.005(4) -0.017(3) -0.008(4)
C17 0.041(5) 0.053(6) 0.030(4) 0.010(4) -0.009(3) -0.007(4)
C18 0.040(5) 0.040(5) 0.031(4) 0.011(4) -0.007(3) -0.010(4)
C19 0.046(5) 0.040(5) 0.035(4) -0.003(4) -0.003(4) -0.005(4)
C20 0.044(5) 0.036(5) 0.041(5) 0.005(4) -0.014(4) -0.003(4)
C21 0.036(4) 0.034(4) 0.030(4) 0.000(3) -0.007(3) -0.002(3)
C22 0.037(4) 0.036(5) 0.033(4) -0.001(3) -0.004(3) -0.004(4)
C23 0.039(5) 0.045(5) 0.030(4) -0.005(4) -0.005(3) -0.006(4)
C24 0.036(5) 0.056(6) 0.037(4) 0.001(4) -0.007(4) -0.006(4)
C25 0.037(5) 0.058(6) 0.037(4) 0.003(4) -0.018(4) -0.002(4)
C26 0.044(5) 0.043(5) 0.057(6) 0.000(4) -0.015(4) 0.008(4)

loop_
_atom_type_symbol
_atom_type_description
_atom_type_scat_dispersion_real
_atom_type_scat_dispersion_imag
_atom_type_scat_source
C C 0.0033 0.0016 'International Tables Vol C Tables 4.2.6.8 and 6.1.1.4'
H H 0.0000 0.0000 'International Tables Vol C Tables 4.2.6.8 and 6.1.1.4'
N N 0.0061 0.0033 'International Tables Vol C Tables 4.2.6.8 and 6.1.1.4'
F F 0.0171 0.0103 'International Tables Vol C Tables 4.2.6.8 and 6.1.1.4'
Zn Zn 0.2839 1.4301 'International Tables Vol C Tables 4.2.6.8 and 6.1.1.4'
Br Br -0.2901 2.4595 'International Tables Vol C Tables 4.2.6.8 and 6.1.1.4'

loop_
_geom_angle_atom_site_label_1
_geom_angle_atom_site_label_2
_geom_angle_atom_site_label_3
_geom_angle
_geom_angle_site_symmetry_3
N2 Zn1 N1A 102.6(9) .
N2 Zn1 N1 99.8(4) .
N1A Zn1 N1 3.7(9) .
N2 Zn1 Br1 110.01(15) .
N1A Zn1 Br1 115.8(8) .
N1 Zn1 Br1 115.1(4) .
N2 Zn1 Br2 107.85(17) .
N1A Zn1 Br2 102.3(6) .
N1 Zn1 Br2 105.5(3) .
Br1 Zn1 Br2 116.99(5) .
C1 N1 C5 120.0 .
C1 N1 Zn1 114.8(5) .
C5 N1 Zn1 122.9(5) .
N1 C1 C2 120.0 .
C1 C2 C3 120.0 .
C4 C3 C2 120.0 .
C4 C3 C6 119.7(3) .
C2 C3 C6 118.7(3) .
C5 C4 C3 120.0 .
C4 C5 N1 120.0 .
C7 C6 C3 121.4(6) .
C7 C6 C7 89.9(6) 3_566
C3 C6 C7 114.0(7) 3_566
C6 C7 C8 119.4(7) .
C6 C7 C6 90.1(6) 3_566
C8 C7 C6 117.2(7) 3_566
C9 C8 C13 120.0 .
C9 C8 C7 119.1(3) .
C13 C8 C7 119.2(3) .
F1 C9 C8 121.6(6) .
F1 C9 C10 118.4(6) .
C8 C9 C10 120.0 .
C11 C10 C9 120.0 .
C10 C11 C12 120.0 .
C11 C12 C13 120.0 .
C12 C13 C8 120.0 .
C1A N1A C5A 120.0 .
C1A N1A Zn1 132.0(10) .
C5A N1A Zn1 106.0(10) .
C2A C1A N1A 120.0 .
C3A C2A C1A 120.0 .
C2A C3A C4A 120.0 .
C2A C3A C6A 119.1(5) .
C4A C3A C6A 117.5(5) .
C5A C4A C3A 120.0 .
C4A C5A N1A 120.0 .
C7A C6A C3A 122.2(13) .
C7A C6A C7A 91.1(13) 3_566
C3A C6A C7A 116.5(15) 3_566
C6A C7A C8A 124.2(12) .
C6A C7A C6A 88.9(13) 3_566
C8A C7A C6A 115.1(16) 3_566
C9A C8A C13A 120.0 .
C9A C8A C7A 120.1(4) .
C13A C8A C7A 119.0(4) .
C10A C9A C8A 120.0 .
C11A C10A C9A 120.0 .
C10A C11A C12A 120.0 .
C11A C12A C13A 120.0 .
F1A C13A C12A 133.9(10) .
F1A C13A C8A 106.1(10) .
C12A C13A C8A 120.0 .
C18 N2 C14 116.4(6) .
C18 N2 Zn1 123.7(5) .
C14 N2 Zn1 119.8(5) .
C15 C14 N2 123.2(7) .
C14 C15 C16 120.3(8) .
C15 C16 C17 116.3(7) .
C15 C16 C19 120.6(8) .
C17 C16 C19 122.9(7) .
C18 C17 C16 120.7(7) .
C17 C18 N2 123.0(7) .
C20 C19 C16 124.6(8) .
C19 C20 C21 128.1(8) .
C22 C21 C26 116.7(6) .
C22 C21 C20 124.3(6) .
C26 C21 C20 119.0(6) .
F2 C22 C23 118.6(6) .
F2 C22 C21 118.0(6) .
C23 C22 C21 123.4(7) .
C22 C23 C24 119.2(7) .
C23 C24 C25 118.7(7) .
C24 C25 C26 121.5(7) .
F2A C26 C25 121.0(9) .
F2A C26 C21 116.9(9) .
C25 C26 C21 120.5(7) .

loop_
_geom_bond_atom_site_label_1
_geom_bond_atom_site_label_2
_geom_bond_distance
_geom_bond_site_symmetry_2
Zn1 N2 2.017(6) .
Zn1 N1A 2.030(14) .
Zn1 N1 2.081(6) .
Zn1 Br1 2.3377(12) .
Zn1 Br2 2.3741(12) .
F2 C22 1.330(9) .
F2A C26 1.299(16) .
F1 C9 1.294(10) .
N1 C1 1.3900 .
N1 C5 1.3900 .
C1 C2 1.3900 .
C2 C3 1.3900 .
C3 C4 1.3900 .
C3 C6 1.535(8) .
C4 C5 1.3900 .
C6 C7 1.528(10) .
C6 C7 1.590(12) 3_566
C7 C8 1.538(8) .
C7 C6 1.590(12) 3_566
C8 C9 1.3900 .
C8 C13 1.3900 .
C9 C10 1.3900 .
C10 C11 1.3900 .
C11 C12 1.3900 .
C12 C13 1.3900 .
F1A C13A 1.256(17) .
N1A C1A 1.3900 .
N1A C5A 1.3900 .
C1A C2A 1.3900 .
C2A C3A 1.3900 .
C3A C4A 1.3900 .
C3A C6A 1.531(9) .
C4A C5A 1.3900 .
C6A C7A 1.507(12) .
C6A C7A 1.63(3) 3_566
C7A C8A 1.530(9) .
C7A C6A 1.63(3) 3_566
C8A C9A 1.3900 .
C8A C13A 1.3900 .
C9A C10A 1.3900 .
C10A C11A 1.3900 .
C11A C12A 1.3900 .
C12A C13A 1.3900 .
N2 C18 1.359(6) .
N2 C14 1.367(6) .
C14 C15 1.353(11) .
C15 C16 1.394(10) .
C16 C17 1.405(11) .
C16 C19 1.469(10) .
C17 C18 1.349(10) .
C19 C20 1.324(10) .
C20 C21 1.423(10) .
C21 C22 1.410(7) .
C21 C26 1.421(7) .
C22 C23 1.405(7) .
C23 C24 1.409(7) .
C24 C25 1.410(7) .
C25 C26 1.411(7) .
